data_1534833
loop_
_publ_author_name
'Lyakhov, A.S.'
'Palkina, K.K.'
'Galkova, T.N.'
'Lyutsko, V.A.'

_publ_section_title
;
 Crystal structure of NH4Zn2P3O10*7H2O
;
_journal_name_full 'Zhurnal Neorganicheskoi Khimii'
_journal_page_first 3053
_journal_page_last 3059
_journal_volume 36
_journal_year 1991
_chemical_formula_sum 'H18 N O17 P3 Zn2'
_chemical_name_systematic 'N H4 Zn2 (P3 O10) (H2 O)7'
_space_group_IT_number 2
_symmetry_space_group_name_Hall '-P 1'
_symmetry_space_group_name_H-M 'P -1'
_cell_angle_alpha 102.93
_cell_angle_beta 111.9
_cell_angle_gamma 96.01
_cell_formula_units_Z 2
_cell_length_a 10.529
_cell_length_b 10.737
_cell_length_c 8.497
_cell_volume 849.654
_citation_journal_id_ASTM ZNOKAQ
_cod_data_source_file Lyakhov_ZNOKAQ_1991_1231.cif
_cod_data_source_block H18N1O17P3Zn2
_cod_original_cell_volume 849.6545
_cod_original_formula_sum 'H18 N1 O17 P3 Zn2'
_cod_database_code 1534833

loop_
_symmetry_equiv_pos_as_xyz
x,y,z
-x,-y,-z

loop_
_atom_site_label
_atom_site_type_symbol
_atom_site_fract_x
_atom_site_fract_y
_atom_site_fract_z
_atom_site_occupancy
_atom_site_U_iso_or_equiv
O10 O-2 0.3406 0.1094 -0.1691 1 0.0
O13 O-2 0.7379 0.6665 0.256 1 0.0
O2 O-2 -0.3811 -0.1662 -0.42 1 0.0
Zn1 Zn+2 0.5 0.5 0.5 1 0.0
Zn3 Zn+2 0.4868 0.0472 -0.2327 1 0.0
O3 O-2 -0.4212 0.179 -0.2988 1 0.0
Zn2 Zn+2 0 0 0 1 0.0
O8 O-2 -0.3542 0.0374 -0.0291 1 0.0
O11 O-2 -0.4596 0.4849 0.2663 1 0.0
P1 P+5 0.4486 -0.2058 0.4738 1 0.0
O4 O-2 0.393 -0.1156 -0.4141 1 0.0
O1 O-2 0.4001 -0.3465 0.4558 1 0.0
N1 N-3 -0.004 0.722 0.581 1 0.0
O12 O-2 0.1103 -0.1402 0.114 1 0.0
O7 O-2 0.1355 0.1527 0.2223 1 0.0
O6 O-2 0.3087 0.3715 0.3487 1 0.0
O14 O-2 0.7 0.305 0.177 1 0.0
O15 O-2 0.264 0.528 0.042 1 0.0
P3 P+5 -0.2831 -0.0648 0.0468 1 0.0
O17 O-2 0.096 0.925 0.454 1 0.0
O9 O-2 -0.1263 -0.0258 0.1285 1 0.0
P2 P+5 -0.2805 -0.2266 -0.2773 1 0.0
O16 O-2 0.118 0.551 0.408 1 0.0
O5 O-2 -0.3281 -0.1961 -0.1175 1 0.0
